data_4089350
loop_
_publ_author_name
'Vela, Javier'
'Zhu, Liwei'
'Flaschenriem, Christine J.'
'Brennessel, William W.'
'Lachicotte, Rene J.'
'Holland, Patrick L.'

_publ_section_title
;
 Macrocyclic Binucleating \b-Diketiminate Ligands and their Lithium,
 Aluminum, and Zinc Complexes.
;
_journal_issue 14
_journal_name_full Organometallics
_journal_page_first 3416
_journal_page_last 3423
_journal_paper_doi 10.1021/om0700258
_journal_volume 26
_journal_year 2007
_chemical_formula_moiety 'C42 H62 Li2 N4 O4'
_chemical_formula_sum 'C42 H62 Li2 N4 O4'
_chemical_formula_weight 700.84
_chemical_name_common holjv64
_space_group_IT_number 61
_space_group_name_Hall '-P 2ac 2ab'
_space_group_name_H-M_alt 'P b c a'
_symmetry_cell_setting orthorhombic
_symmetry_space_group_name_H-M 'P b c a'
_atom_sites_solution_hydrogens geom
_atom_sites_solution_primary direct
_atom_sites_solution_secondary difmap
_audit_creation_method SHELXL-97
_cell_angle_alpha 90.00
_cell_angle_beta 90.00
_cell_angle_gamma 90.00
_cell_formula_units_Z 8
_cell_length_a 17.9985(16)
_cell_length_b 20.5761(18)
_cell_length_c 22.744(2)
_cell_measurement_reflns_used 3985
_cell_measurement_temperature 100.0(1)
_cell_measurement_theta_max 30.83
_cell_measurement_theta_min 2.34
_cell_volume 8423.0(13)
_computing_cell_refinement 'SAINT (Bruker, 2003)'
_computing_data_collection 'APEX2 (Bruker, 2004)'
_computing_data_reduction 'SAINT (Bruker, 2003)'
_computing_molecular_graphics 'SHELXTL (Bruker, 2000)'
_computing_publication_material 'SHELXTL (Bruker, 2000)'
_computing_structure_refinement 'SHELXL-97 (Sheldrick, 1997)'
_computing_structure_solution 'SHELXS-97 (Sheldrick, 1997)'
_diffrn_ambient_temperature 100.0(1)
_diffrn_measured_fraction_theta_full 1.000
_diffrn_measured_fraction_theta_max 1.000
_diffrn_measurement_device_type 'Bruker SMART APEX II CCD Platform'
_diffrn_measurement_method 'area detector, \w scans per \f'
_diffrn_radiation_monochromator graphite
_diffrn_radiation_source 'fine-focus sealed tube'
_diffrn_radiation_type MoK\a
_diffrn_radiation_wavelength 0.71073
_diffrn_reflns_av_R_equivalents 0.0447
_diffrn_reflns_av_sigmaI/netI 0.0313
_diffrn_reflns_limit_h_max 23
_diffrn_reflns_limit_h_min -23
_diffrn_reflns_limit_k_max 27
_diffrn_reflns_limit_k_min -27
_diffrn_reflns_limit_l_max 30
_diffrn_reflns_limit_l_min -30
_diffrn_reflns_number 112657
_diffrn_reflns_theta_full 28.28
_diffrn_reflns_theta_max 28.28
_diffrn_reflns_theta_min 1.75
_exptl_absorpt_coefficient_mu 0.070
_exptl_absorpt_correction_T_max 0.9834
_exptl_absorpt_correction_T_min 0.9760
_exptl_absorpt_correction_type multi-scan
_exptl_absorpt_process_details 'SADABS (Blessing, 1995)'
_exptl_crystal_colour colorless
_exptl_crystal_density_diffrn 1.105
_exptl_crystal_density_method 'not measured'
_exptl_crystal_description block
_exptl_crystal_F_000 3040
_exptl_crystal_size_max 0.35
_exptl_crystal_size_mid 0.30
_exptl_crystal_size_min 0.24
_refine_diff_density_max 1.158
_refine_diff_density_min -0.825
_refine_diff_density_rms 0.106
_refine_ls_extinction_method none
_refine_ls_goodness_of_fit_ref 1.794
_refine_ls_hydrogen_treatment constr
_refine_ls_matrix_type full
_refine_ls_number_parameters 437
_refine_ls_number_reflns 10442
_refine_ls_number_restraints 108
_refine_ls_restrained_S_all 1.810
_refine_ls_R_factor_all 0.1971
_refine_ls_R_factor_gt 0.1459
_refine_ls_shift/su_max 0.000
_refine_ls_shift/su_mean 0.000
_refine_ls_structure_factor_coef Fsqd
_refine_ls_weighting_details 'calc w=1/[\s^2^(Fo^2^)+(0.2000P)^2^+0.0000P] where P=(Fo^2^+2Fc^2^)/3'
_refine_ls_weighting_scheme calc
_refine_ls_wR_factor_gt 0.4443
_refine_ls_wR_factor_ref 0.4922
_reflns_number_gt 5822
_reflns_number_total 10442
_reflns_threshold_expression >2sigma(I)
_cod_data_source_file om0700258-file003.cif
_cod_data_source_block mBinLi2THF4
_cod_original_cell_volume 8422.8(13)
_cod_original_sg_symbol_H-M Pbca
_cod_database_code 4089350

loop_
_symmetry_equiv_pos_as_xyz
'x, y, z'
'-x+1/2, -y, z+1/2'
'-x, y+1/2, -z+1/2'
'x+1/2, -y+1/2, -z'
'-x, -y, -z'
'x-1/2, y, -z-1/2'
'x, -y-1/2, z-1/2'
'-x-1/2, y-1/2, z'

loop_
_atom_site_label
_atom_site_type_symbol
_atom_site_fract_x
_atom_site_fract_y
_atom_site_fract_z
_atom_site_U_iso_or_equiv
_atom_site_adp_type
_atom_site_occupancy
_atom_site_symmetry_multiplicity
_atom_site_calc_flag
_atom_site_refinement_flags
_atom_site_disorder_assembly
_atom_site_disorder_group
Li1 Li 0.5284(3) 0.1703(3) 0.6232(2) 0.0531(13) Uani 1 1 d D . .
Li2 Li 0.8211(4) 0.0579(3) 0.6232(2) 0.0619(15) Uani 1 1 d D . .
N11 N 0.58128(14) 0.21274(12) 0.55863(10) 0.0482(7) Uani 1 1 d . A .
N21 N 0.57784(15) 0.21259(14) 0.68879(10) 0.0537(7) Uani 1 1 d . A .
N31 N 0.76508(16) 0.01902(15) 0.68720(11) 0.0575(8) Uani 1 1 d . B .
N41 N 0.76724(16) 0.01832(15) 0.55803(11) 0.0554(8) Uani 1 1 d . B .
C11 C 0.6474(3) 0.3074(2) 0.51724(18) 0.0865(14) Uani 1 1 d . A .
H11A H 0.6049 0.3233 0.4944 0.130 Uiso 1 1 calc R . .
H11B H 0.6796 0.2813 0.4918 0.130 Uiso 1 1 calc R . .
H11C H 0.6755 0.3445 0.5327 0.130 Uiso 1 1 calc R . .
C21 C 0.6196(2) 0.26586(17) 0.56820(14) 0.0560(8) Uani 1 1 d . . .
C31 C 0.6362(2) 0.29091(19) 0.62483(14) 0.0638(10) Uani 1 1 d . A .
H31A H 0.6633 0.3305 0.6252 0.077 Uiso 1 1 calc R . .
C41 C 0.6182(2) 0.26545(18) 0.68060(14) 0.0588(9) Uani 1 1 d . . .
C51 C 0.6461(3) 0.3045(2) 0.73273(18) 0.0915(15) Uani 1 1 d . A .
H51A H 0.6038 0.3238 0.7535 0.137 Uiso 1 1 calc R . .
H51B H 0.6792 0.3390 0.7188 0.137 Uiso 1 1 calc R . .
H51C H 0.6733 0.2758 0.7596 0.137 Uiso 1 1 calc R . .
C12 C 0.67700(17) 0.11692(15) 0.49634(12) 0.0492(8) Uani 1 1 d . . .
H12A H 0.6720 0.1121 0.5377 0.059 Uiso 1 1 calc R . .
C22 C 0.62950(18) 0.15886(15) 0.46657(12) 0.0486(8) Uani 1 1 d . A .
C32 C 0.6383(2) 0.16521(17) 0.40674(13) 0.0614(9) Uani 1 1 d . . .
H32A H 0.6068 0.1940 0.3857 0.074 Uiso 1 1 calc R . .
C42 C 0.6916(3) 0.1308(2) 0.37686(13) 0.0717(12) Uani 1 1 d . . .
H42A H 0.6959 0.1353 0.3354 0.086 Uiso 1 1 calc R . .
C52 C 0.7389(2) 0.08994(17) 0.40659(13) 0.0621(10) Uani 1 1 d . . .
H52A H 0.7766 0.0672 0.3858 0.075 Uiso 1 1 calc R . .
C62 C 0.73180(18) 0.08180(16) 0.46700(12) 0.0499(8) Uani 1 1 d . B .
C72 C 0.7864(2) 0.0374(2) 0.49800(14) 0.0661(10) Uani 1 1 d . . .
H72A H 0.7921 -0.0025 0.4742 0.079 Uiso 1 1 calc R B .
H72B H 0.8353 0.0594 0.4989 0.079 Uiso 1 1 calc R . .
C82 C 0.56734(19) 0.19390(17) 0.49731(13) 0.0566(9) Uani 1 1 d . . .
H82A H 0.5556 0.2337 0.4746 0.068 Uiso 1 1 calc R A .
H82B H 0.5227 0.1658 0.4964 0.068 Uiso 1 1 calc R . .
C13 C 0.67132(18) 0.11548(17) 0.75023(12) 0.0554(9) Uani 1 1 d . . .
H13A H 0.6705 0.1151 0.7085 0.066 Uiso 1 1 calc R . .
C23 C 0.62065(19) 0.15370(16) 0.78006(13) 0.0541(8) Uani 1 1 d . A .
C33 C 0.6226(2) 0.15326(19) 0.84118(14) 0.0683(11) Uani 1 1 d . . .
H33A H 0.5888 0.1796 0.8626 0.082 Uiso 1 1 calc R . .
C43 C 0.6724(3) 0.1155(2) 0.87098(14) 0.0764(13) Uani 1 1 d . . .
H43A H 0.6720 0.1152 0.9127 0.092 Uiso 1 1 calc R . .
C53 C 0.7235(2) 0.07758(18) 0.84071(14) 0.0674(11) Uani 1 1 d . . .
H53A H 0.7585 0.0518 0.8616 0.081 Uiso 1 1 calc R . .
C63 C 0.72312(19) 0.07780(17) 0.77928(13) 0.0553(9) Uani 1 1 d . B .
C73 C 0.5615(2) 0.19249(19) 0.74967(14) 0.0652(10) Uani 1 1 d . . .
H73A H 0.5152 0.1665 0.7494 0.078 Uiso 1 1 calc R A .
H73B H 0.5517 0.2320 0.7733 0.078 Uiso 1 1 calc R . .
C83 C 0.7826(2) 0.0379(2) 0.74797(14) 0.0697(11) Uani 1 1 d . . .
H83A H 0.8293 0.0633 0.7477 0.084 Uiso 1 1 calc R B .
H83B H 0.7918 -0.0020 0.7711 0.084 Uiso 1 1 calc R . .
C14 C 0.6837(3) -0.0660(2) 0.72990(16) 0.0776(12) Uani 1 1 d . B .
H14A H 0.6616 -0.0346 0.7572 0.116 Uiso 1 1 calc R . .
H14B H 0.7218 -0.0914 0.7504 0.116 Uiso 1 1 calc R . .
H14C H 0.6449 -0.0952 0.7151 0.116 Uiso 1 1 calc R . .
C24 C 0.7189(2) -0.02995(16) 0.67863(14) 0.0542(9) Uani 1 1 d . . .
C34 C 0.6989(2) -0.05273(17) 0.62223(12) 0.0579(9) Uani 1 1 d . B .
H34A H 0.6662 -0.0890 0.6219 0.069 Uiso 1 1 calc R . .
C44 C 0.7202(2) -0.02970(16) 0.56618(13) 0.0537(9) Uani 1 1 d . . .
C54 C 0.6851(2) -0.06488(19) 0.51454(16) 0.0732(11) Uani 1 1 d . B .
H54A H 0.6669 -0.0330 0.4860 0.110 Uiso 1 1 calc R . .
H54B H 0.6435 -0.0915 0.5285 0.110 Uiso 1 1 calc R . .
H54C H 0.7223 -0.0929 0.4958 0.110 Uiso 1 1 calc R . .
O1 O 0.5184(4) 0.0765(2) 0.6278(2) 0.0666(10) Uiso 0.528(12) 1 d PD A 1
C15 C 0.5004(6) 0.0393(4) 0.5766(3) 0.0747(16) Uiso 0.528(12) 1 d PD A 1
H15A H 0.4633 0.0630 0.5527 0.090 Uiso 0.528(12) 1 calc PR A 1
H15B H 0.5455 0.0329 0.5524 0.090 Uiso 0.528(12) 1 calc PR A 1
C25 C 0.4710(7) -0.0222(4) 0.5934(3) 0.089(2) Uiso 0.528(12) 1 d PD A 1
H25A H 0.4958 -0.0577 0.5715 0.107 Uiso 0.528(12) 1 calc PR A 1
H25B H 0.4170 -0.0242 0.5857 0.107 Uiso 0.528(12) 1 calc PR A 1
C35 C 0.4870(7) -0.0280(4) 0.6597(3) 0.088(2) Uiso 0.528(12) 1 d PD A 1
H35A H 0.4406 -0.0368 0.6817 0.105 Uiso 0.528(12) 1 calc PR A 1
H35B H 0.5227 -0.0635 0.6674 0.105 Uiso 0.528(12) 1 calc PR A 1
C45 C 0.5175(7) 0.0329(4) 0.6765(3) 0.0866(19) Uiso 0.528(12) 1 d PD A 1
H45A H 0.5688 0.0265 0.6911 0.104 Uiso 0.528(12) 1 calc PR A 1
H45B H 0.4876 0.0517 0.7088 0.104 Uiso 0.528(12) 1 calc PR A 1
O1' O 0.4983(5) 0.0791(3) 0.6209(3) 0.0666(10) Uiso 0.472(12) 1 d PD A 5
C15' C 0.5266(6) 0.0305(4) 0.5813(4) 0.0747(16) Uiso 0.472(12) 1 d PD A 5
H15C H 0.5127 0.0416 0.5404 0.090 Uiso 0.472(12) 1 calc PR A 5
H15D H 0.5815 0.0290 0.5838 0.090 Uiso 0.472(12) 1 calc PR A 5
C25' C 0.4964(7) -0.0312(4) 0.5966(4) 0.089(2) Uiso 0.472(12) 1 d PD A 5
H25C H 0.5357 -0.0648 0.5978 0.107 Uiso 0.472(12) 1 calc PR A 5
H25D H 0.4578 -0.0447 0.5681 0.107 Uiso 0.472(12) 1 calc PR A 5
C35' C 0.4625(7) -0.0206(4) 0.6582(4) 0.088(2) Uiso 0.472(12) 1 d PD A 5
H35C H 0.4077 -0.0249 0.6569 0.105 Uiso 0.472(12) 1 calc PR A 5
H35D H 0.4825 -0.0525 0.6866 0.105 Uiso 0.472(12) 1 calc PR A 5
C45' C 0.4833(8) 0.0438(4) 0.6742(3) 0.0866(19) Uiso 0.472(12) 1 d PD A 5
H45C H 0.5282 0.0428 0.6993 0.104 Uiso 0.472(12) 1 calc PR A 5
H45D H 0.4427 0.0650 0.6963 0.104 Uiso 0.472(12) 1 calc PR A 5
O2 O 0.4241(3) 0.2068(3) 0.6048(3) 0.0860(14) Uiso 0.576(4) 1 d PD A 1
C16 C 0.4155(7) 0.2750(4) 0.6093(5) 0.128(3) Uiso 0.576(4) 1 d PD A 1
H16A H 0.3863 0.2925 0.5759 0.153 Uiso 0.576(4) 1 calc PR A 1
H16B H 0.4642 0.2972 0.6107 0.153 Uiso 0.576(4) 1 calc PR A 1
C26 C 0.3760(9) 0.2821(6) 0.6638(5) 0.156(4) Uiso 0.576(4) 1 d PD A 1
H26A H 0.4109 0.2808 0.6974 0.187 Uiso 0.576(4) 1 calc PR A 1
H26B H 0.3489 0.3240 0.6647 0.187 Uiso 0.576(4) 1 calc PR A 1
C36 C 0.3298(7) 0.2338(6) 0.6664(5) 0.162(5) Uiso 0.576(4) 1 d PD A 1
H36A H 0.2806 0.2471 0.6511 0.195 Uiso 0.576(4) 1 calc PR A 1
H36B H 0.3236 0.2194 0.7077 0.195 Uiso 0.576(4) 1 calc PR A 1
C46 C 0.3595(6) 0.1821(5) 0.6316(5) 0.131(3) Uiso 0.576(4) 1 d PD A 1
H46A H 0.3718 0.1442 0.6566 0.157 Uiso 0.576(4) 1 calc PR A 1
H46B H 0.3231 0.1683 0.6014 0.157 Uiso 0.576(4) 1 calc PR A 1
O2' O 0.4233(4) 0.2026(4) 0.6370(4) 0.0860(14) Uiso 0.424(4) 1 d PD A 5
C16' C 0.4286(8) 0.2712(5) 0.6370(7) 0.128(3) Uiso 0.424(4) 1 d PD A 5
H16C H 0.4658 0.2860 0.6078 0.153 Uiso 0.424(4) 1 calc PR A 5
H16D H 0.4432 0.2874 0.6763 0.153 Uiso 0.424(4) 1 calc PR A 5
C26' C 0.3558(10) 0.2936(7) 0.6216(9) 0.156(4) Uiso 0.424(4) 1 d PD A 5
H26C H 0.3238 0.2965 0.6569 0.187 Uiso 0.424(4) 1 calc PR A 5
H26D H 0.3583 0.3369 0.6028 0.187 Uiso 0.424(4) 1 calc PR A 5
C36' C 0.3302(9) 0.2505(8) 0.5852(7) 0.162(5) Uiso 0.424(4) 1 d PD A 5
H36C H 0.3476 0.2598 0.5447 0.195 Uiso 0.424(4) 1 calc PR A 5
H36D H 0.2752 0.2506 0.5854 0.195 Uiso 0.424(4) 1 calc PR A 5
C46' C 0.3582(7) 0.1892(6) 0.6049(8) 0.131(3) Uiso 0.424(4) 1 d PD A 5
H46C H 0.3212 0.1671 0.6302 0.157 Uiso 0.424(4) 1 calc PR A 5
H46D H 0.3695 0.1607 0.5710 0.157 Uiso 0.424(4) 1 calc PR A 5
O3 O 0.9265(3) 0.0236(3) 0.6167(2) 0.0872(14) Uiso 0.676(6) 1 d PD B 1
C17 C 0.9608(7) -0.0136(6) 0.5695(4) 0.159(4) Uiso 0.676(6) 1 d PD B 1
H17A H 0.9226 -0.0398 0.5491 0.191 Uiso 0.676(6) 1 calc PR B 1
H17B H 0.9834 0.0164 0.5405 0.191 Uiso 0.676(6) 1 calc PR B 1
C27 C 1.0129(6) -0.0527(5) 0.5915(4) 0.129(3) Uiso 0.676(6) 1 d PD B 1
H27A H 1.0617 -0.0423 0.5737 0.155 Uiso 0.676(6) 1 calc PR B 1
H27B H 1.0008 -0.0985 0.5823 0.155 Uiso 0.676(6) 1 calc PR B 1
C37 C 1.0164(6) -0.0438(7) 0.6544(4) 0.148(4) Uiso 0.676(6) 1 d PD B 1
H37A H 1.0116 -0.0862 0.6746 0.178 Uiso 0.676(6) 1 calc PR B 1
H37B H 1.0646 -0.0241 0.6656 0.178 Uiso 0.676(6) 1 calc PR B 1
C47 C 0.9606(7) -0.0046(6) 0.6698(4) 0.153(4) Uiso 0.676(6) 1 d PD B 1
H47A H 0.9795 0.0306 0.6954 0.184 Uiso 0.676(6) 1 calc PR B 1
H47B H 0.9229 -0.0295 0.6921 0.184 Uiso 0.676(6) 1 calc PR B 1
O3' O 0.9228(5) 0.0254(5) 0.6361(5) 0.0872(14) Uiso 0.324(6) 1 d PD B 5
C17' C 1.0003(8) 0.0409(8) 0.6220(10) 0.159(4) Uiso 0.324(6) 1 d PD B 5
H17C H 1.0030 0.0622 0.5830 0.191 Uiso 0.324(6) 1 calc PR B 5
H17D H 1.0206 0.0713 0.6517 0.191 Uiso 0.324(6) 1 calc PR B 5
C27' C 1.0402(7) -0.0140(10) 0.6215(10) 0.129(3) Uiso 0.324(6) 1 d PD B 5
H27C H 1.0819 -0.0107 0.6497 0.155 Uiso 0.324(6) 1 calc PR B 5
H27D H 1.0609 -0.0217 0.5818 0.155 Uiso 0.324(6) 1 calc PR B 5
C37' C 0.9913(10) -0.0668(8) 0.6380(11) 0.148(4) Uiso 0.324(6) 1 d PD B 5
H37C H 1.0019 -0.1059 0.6141 0.178 Uiso 0.324(6) 1 calc PR B 5
H37D H 0.9979 -0.0779 0.6800 0.178 Uiso 0.324(6) 1 calc PR B 5
C47' C 0.9218(10) -0.0456(7) 0.6279(9) 0.153(4) Uiso 0.324(6) 1 d PD B 5
H47C H 0.8867 -0.0661 0.6559 0.184 Uiso 0.324(6) 1 calc PR B 5
H47D H 0.9062 -0.0567 0.5874 0.184 Uiso 0.324(6) 1 calc PR B 5
O4 O 0.8441(4) 0.1503(2) 0.6267(3) 0.0815(12) Uiso 0.624(6) 1 d PD B 1
C18 C 0.7880(5) 0.1994(4) 0.6216(4) 0.117(3) Uiso 0.624(6) 1 d PD B 1
H18A H 0.7608 0.1938 0.5841 0.141 Uiso 0.624(6) 1 calc PR B 1
H18B H 0.7520 0.1951 0.6542 0.141 Uiso 0.624(6) 1 calc PR B 1
C28 C 0.8210(6) 0.2612(4) 0.6233(5) 0.137(4) Uiso 0.624(6) 1 d PD B 1
H28A H 0.8037 0.2856 0.6582 0.164 Uiso 0.624(6) 1 calc PR B 1
H28B H 0.8078 0.2863 0.5876 0.164 Uiso 0.624(6) 1 calc PR B 1
C38 C 0.8990(5) 0.2515(4) 0.6260(5) 0.119(3) Uiso 0.624(6) 1 d PD B 1
H38A H 0.9247 0.2797 0.5972 0.143 Uiso 0.624(6) 1 calc PR B 1
H38B H 0.9179 0.2617 0.6658 0.143 Uiso 0.624(6) 1 calc PR B 1
C48 C 0.9106(6) 0.1855(5) 0.6126(6) 0.178(5) Uiso 0.624(6) 1 d PD B 1
H48A H 0.9529 0.1683 0.6357 0.214 Uiso 0.624(6) 1 calc PR B 1
H48B H 0.9222 0.1805 0.5703 0.214 Uiso 0.624(6) 1 calc PR B 1
O4' O 0.8406(6) 0.1504(4) 0.6118(5) 0.0815(12) Uiso 0.376(6) 1 d PD B 5
C18' C 0.8272(10) 0.1905(6) 0.6627(5) 0.117(3) Uiso 0.376(6) 1 d PD B 5
H18C H 0.7732 0.1929 0.6707 0.141 Uiso 0.376(6) 1 calc PR B 5
H18D H 0.8520 0.1715 0.6976 0.141 Uiso 0.376(6) 1 calc PR B 5
C28' C 0.8555(13) 0.2531(6) 0.6515(6) 0.137(4) Uiso 0.376(6) 1 d PD B 5
H28C H 0.9008 0.2610 0.6751 0.164 Uiso 0.376(6) 1 calc PR B 5
H28D H 0.8181 0.2866 0.6617 0.164 Uiso 0.376(6) 1 calc PR B 5
C38' C 0.8723(10) 0.2554(6) 0.5905(5) 0.119(3) Uiso 0.376(6) 1 d PD B 5
H38C H 0.8505 0.2947 0.5722 0.143 Uiso 0.376(6) 1 calc PR B 5
H38D H 0.9267 0.2559 0.5841 0.143 Uiso 0.376(6) 1 calc PR B 5
C48' C 0.8405(12) 0.1986(7) 0.5663(5) 0.178(5) Uiso 0.376(6) 1 d PD B 5
H48C H 0.8700 0.1835 0.5322 0.214 Uiso 0.376(6) 1 calc PR B 5
H48D H 0.7891 0.2073 0.5530 0.214 Uiso 0.376(6) 1 calc PR B 5

loop_
_atom_site_aniso_label
_atom_site_aniso_U_11
_atom_site_aniso_U_22
_atom_site_aniso_U_33
_atom_site_aniso_U_23
_atom_site_aniso_U_13
_atom_site_aniso_U_12
Li1 0.060(3) 0.052(3) 0.048(3) -0.006(2) 0.003(2) 0.006(3)
Li2 0.070(4) 0.061(4) 0.054(3) -0.002(2) -0.003(2) 0.011(3)
N11 0.0578(16) 0.0531(15) 0.0338(12) 0.0007(10) -0.0026(10) 0.0084(12)
N21 0.0619(17) 0.0657(17) 0.0335(12) -0.0065(11) 0.0004(11) 0.0114(14)
N31 0.0655(18) 0.074(2) 0.0334(13) -0.0034(12) -0.0044(11) 0.0156(15)
N41 0.0651(18) 0.0662(18) 0.0349(13) 0.0016(11) 0.0007(11) 0.0184(15)
C11 0.126(4) 0.072(3) 0.062(2) 0.008(2) 0.016(2) -0.019(3)
C21 0.067(2) 0.0553(19) 0.0462(17) 0.0022(14) 0.0039(15) 0.0030(17)
C31 0.079(3) 0.054(2) 0.058(2) -0.0035(15) -0.0003(17) -0.0104(18)
C41 0.072(2) 0.059(2) 0.0456(18) -0.0084(15) -0.0076(15) 0.0024(18)
C51 0.127(4) 0.090(3) 0.057(2) -0.022(2) -0.016(2) -0.009(3)
C12 0.0573(18) 0.0609(19) 0.0293(13) 0.0031(12) -0.0033(12) -0.0013(15)
C22 0.0625(19) 0.0491(16) 0.0341(14) -0.0009(12) -0.0012(12) -0.0051(14)
C32 0.089(3) 0.060(2) 0.0351(16) 0.0100(14) -0.0024(15) 0.0082(18)
C42 0.109(3) 0.076(3) 0.0300(16) 0.0067(15) 0.0086(16) 0.017(2)
C52 0.086(3) 0.066(2) 0.0344(16) 0.0011(14) 0.0091(15) 0.0095(19)
C62 0.0598(19) 0.0564(18) 0.0334(14) -0.0002(12) 0.0017(13) -0.0009(15)
C72 0.067(2) 0.091(3) 0.0403(17) 0.0057(17) 0.0077(15) 0.020(2)
C82 0.065(2) 0.067(2) 0.0374(16) -0.0027(14) -0.0068(14) 0.0137(17)
C13 0.065(2) 0.074(2) 0.0273(14) -0.0058(13) 0.0018(13) 0.0008(17)
C23 0.067(2) 0.0593(19) 0.0361(15) -0.0024(13) 0.0006(14) -0.0015(16)
C33 0.097(3) 0.071(2) 0.0364(17) -0.0055(15) 0.0110(17) 0.008(2)
C43 0.117(4) 0.082(3) 0.0297(16) -0.0004(15) 0.0011(17) 0.019(3)
C53 0.102(3) 0.066(2) 0.0349(16) 0.0028(15) -0.0047(17) 0.008(2)
C63 0.067(2) 0.065(2) 0.0340(15) -0.0056(13) -0.0046(13) -0.0012(16)
C73 0.076(2) 0.081(2) 0.0385(17) -0.0017(16) 0.0085(16) 0.012(2)
C83 0.072(2) 0.099(3) 0.0373(17) -0.0131(17) -0.0125(15) 0.020(2)
C14 0.104(3) 0.074(3) 0.055(2) 0.0166(18) 0.010(2) 0.014(2)
C24 0.067(2) 0.0528(19) 0.0425(17) 0.0029(13) -0.0024(14) 0.0193(16)
C34 0.081(3) 0.0482(18) 0.0445(17) 0.0002(13) -0.0016(15) 0.0097(17)
C44 0.070(2) 0.0529(18) 0.0381(16) -0.0048(13) -0.0053(14) 0.0227(17)
C54 0.095(3) 0.069(2) 0.056(2) -0.0146(18) -0.0158(19) 0.011(2)

loop_
_atom_type_symbol
_atom_type_description
_atom_type_scat_dispersion_real
_atom_type_scat_dispersion_imag
_atom_type_scat_source
C C 0.0033 0.0016 'International Tables Vol C Tables 4.2.6.8 and 6.1.1.4'
H H 0.0000 0.0000 'International Tables Vol C Tables 4.2.6.8 and 6.1.1.4'
Li Li -0.0003 0.0001 'International Tables Vol C Tables 4.2.6.8 and 6.1.1.4'
N N 0.0061 0.0033 'International Tables Vol C Tables 4.2.6.8 and 6.1.1.4'
O O 0.0106 0.0060 'International Tables Vol C Tables 4.2.6.8 and 6.1.1.4'

loop_
_geom_angle_atom_site_label_1
_geom_angle_atom_site_label_2
_geom_angle_atom_site_label_3
_geom_angle
O1 Li1 N21 116.5(3)
O1 Li1 O1' 11.7(3)
N21 Li1 O1' 125.3(4)
O1 Li1 N11 122.0(3)
N21 Li1 N11 98.8(3)
O1' Li1 N11 123.0(3)
O1 Li1 O2' 103.3(4)
N21 Li1 O2' 99.3(3)
O1' Li1 O2' 93.4(4)
N11 Li1 O2' 115.0(4)
O1 Li1 O2 106.8(4)
N21 Li1 O2 114.2(3)
O1' Li1 O2 95.3(4)
N11 Li1 O2 97.3(3)
O2' Li1 O2 20.7(3)
O1 Li1 C16' 132.9(4)
N21 Li1 C16' 82.8(3)
O1' Li1 C16' 123.0(4)
N11 Li1 C16' 93.8(4)
O2' Li1 C16' 29.6(3)
O2 Li1 C16' 32.7(3)
N31 Li2 O4 118.8(3)
N31 Li2 N41 98.0(3)
O4 Li2 N41 123.1(4)
N31 Li2 O4' 126.4(4)
O4 Li2 O4' 10.1(4)
N41 Li2 O4' 113.4(4)
N31 Li2 O3' 103.3(4)
O4 Li2 O3' 97.3(5)
N41 Li2 O3' 115.6(5)
O4' Li2 O3' 100.6(6)
N31 Li2 O3 113.3(3)
O4 Li2 O3 98.2(4)
N41 Li2 O3 105.3(3)
O4' Li2 O3 99.3(5)
O3' Li2 O3 12.7(4)
C21 N11 C82 117.9(3)
C21 N11 Li1 120.3(3)
C82 N11 Li1 120.8(3)
C41 N21 C73 118.2(3)
C41 N21 Li1 120.8(3)
C73 N21 Li1 120.2(3)
C24 N31 C83 118.4(3)
C24 N31 Li2 122.0(3)
C83 N31 Li2 119.0(3)
C44 N41 C72 119.1(3)
C44 N41 Li2 121.8(3)
C72 N41 Li2 118.7(3)
C21 C11 H11A 109.5
C21 C11 H11B 109.5
H11A C11 H11B 109.5
C21 C11 H11C 109.5
H11A C11 H11C 109.5
H11B C11 H11C 109.5
N11 C21 C31 124.3(3)
N11 C21 C11 120.9(3)
C31 C21 C11 114.7(3)
C41 C31 C21 129.3(4)
C41 C31 H31A 115.3
C21 C31 H31A 115.3
N21 C41 C31 124.0(3)
N21 C41 C51 120.5(3)
C31 C41 C51 115.5(4)
C41 C51 H51A 109.5
C41 C51 H51B 109.5
H51A C51 H51B 109.5
C41 C51 H51C 109.5
H51A C51 H51C 109.5
H51B C51 H51C 109.5
C22 C12 C62 121.6(3)
C22 C12 H12A 119.2
C62 C12 H12A 119.2
C32 C22 C12 118.0(3)
C32 C22 C82 120.0(3)
C12 C22 C82 121.9(3)
C42 C32 C22 121.4(3)
C42 C32 H32A 119.3
C22 C32 H32A 119.3
C32 C42 C52 120.3(3)
C32 C42 H42A 119.8
C52 C42 H42A 119.8
C42 C52 C62 120.2(3)
C42 C52 H52A 119.9
C62 C52 H52A 119.9
C52 C62 C12 118.4(3)
C52 C62 C72 118.2(3)
C12 C62 C72 123.3(3)
N41 C72 C62 116.3(3)
N41 C72 H72A 108.2
C62 C72 H72A 108.2
N41 C72 H72B 108.2
C62 C72 H72B 108.2
H72A C72 H72B 107.4
N11 C82 C22 116.2(3)
N11 C82 H82A 108.2
C22 C82 H82A 108.2
N11 C82 H82B 108.2
C22 C82 H82B 108.2
H82A C82 H82B 107.4
C63 C13 C23 122.0(3)
C63 C13 H13A 119.0
C23 C13 H13A 119.0
C13 C23 C33 118.0(3)
C13 C23 C73 123.0(3)
C33 C23 C73 118.8(3)
C43 C33 C23 121.1(3)
C43 C33 H33A 119.5
C23 C33 H33A 119.5
C33 C43 C53 120.6(3)
C33 C43 H43A 119.7
C53 C43 H43A 119.7
C43 C53 C63 119.3(3)
C43 C53 H53A 120.3
C63 C53 H53A 120.3
C13 C63 C53 118.9(3)
C13 C63 C83 123.5(3)
C53 C63 C83 117.5(3)
N21 C73 C23 116.1(3)
N21 C73 H73A 108.3
C23 C73 H73A 108.3
N21 C73 H73B 108.3
C23 C73 H73B 108.3
H73A C73 H73B 107.4
N31 C83 C63 115.5(3)
N31 C83 H83A 108.4
C63 C83 H83A 108.4
N31 C83 H83B 108.4
C63 C83 H83B 108.4
H83A C83 H83B 107.5
C24 C14 H14A 109.5
C24 C14 H14B 109.5
H14A C14 H14B 109.5
C24 C14 H14C 109.5
H14A C14 H14C 109.5
H14B C14 H14C 109.5
N31 C24 C34 123.2(3)
N31 C24 C14 121.4(3)
C34 C24 C14 115.4(3)
C24 C34 C44 129.7(4)
C24 C34 H34A 115.1
C44 C34 H34A 115.1
N41 C44 C34 123.6(3)
N41 C44 C54 121.2(3)
C34 C44 C54 115.2(3)
C44 C54 H54A 109.5
C44 C54 H54B 109.5
H54A C54 H54B 109.5
C44 C54 H54C 109.5
H54A C54 H54C 109.5
H54B C54 H54C 109.5
C45 O1 C15 107.0(4)
C45 O1 Li1 132.0(5)
C15 O1 Li1 120.6(5)
C25 C15 O1 109.9(4)
C25 C15 H15A 109.7
O1 C15 H15A 109.7
C25 C15 H15B 109.7
O1 C15 H15B 109.7
H15A C15 H15B 108.2
C15 C25 C35 105.2(4)
C15 C25 H25A 110.7
C35 C25 H25A 110.7
C15 C25 H25B 110.7
C35 C25 H25B 110.7
H25A C25 H25B 108.8
C45 C35 C25 105.5(4)
C45 C35 H35A 110.6
C25 C35 H35A 110.6
C45 C35 H35B 110.6
C25 C35 H35B 110.6
H35A C35 H35B 108.8
C35 C45 O1 110.5(4)
C35 C45 H45A 109.5
O1 C45 H45A 109.5
C35 C45 H45B 109.5
O1 C45 H45B 109.5
H45A C45 H45B 108.1
C45' O1' C15' 104.0(5)
C45' O1' Li1 121.0(5)
C15' O1' Li1 125.8(5)
C25' C15' O1' 109.3(5)
C25' C15' H15C 109.8
O1' C15' H15C 109.8
C25' C15' H15D 109.8
O1' C15' H15D 109.8
H15C C15' H15D 108.3
C15' C25' C35' 104.3(4)
C15' C25' H25C 110.9
C35' C25' H25C 110.9
C15' C25' H25D 110.9
C35' C25' H25D 110.9
H25C C25' H25D 108.9
C45' C35' C25' 105.0(4)
C45' C35' H35C 110.7
C25' C35' H35C 110.7
C45' C35' H35D 110.7
C25' C35' H35D 110.7
H35C C35' H35D 108.8
C35' C45' O1' 107.8(5)
C35' C45' H45C 110.2
O1' C45' H45C 110.2
C35' C45' H45D 110.2
O1' C45' H45D 110.2
H45C C45' H45D 108.5
C46 O2 C16 103.7(7)
C46 O2 Li1 122.0(7)
C16 O2 Li1 116.4(6)
O2 C16 C26 102.6(7)
O2 C16 H16A 111.2
C26 C16 H16A 111.2
O2 C16 H16B 111.2
C26 C16 H16B 111.2
H16A C16 H16B 109.2
C36 C26 C16 106.2(6)
C36 C26 H26A 110.5
C16 C26 H26A 110.5
C36 C26 H26B 110.5
C16 C26 H26B 110.5
H26A C26 H26B 108.7
C26 C36 C46 107.7(6)
C26 C36 H36A 110.2
C46 C36 H36A 110.2
C26 C36 H36B 110.2
C46 C36 H36B 110.2
H36A C36 H36B 108.5
O2 C46 C36 106.3(6)
O2 C46 H46A 110.5
C36 C46 H46A 110.5
O2 C46 H46B 110.5
C36 C46 H46B 110.5
H46A C46 H46B 108.7
C46' O2' C16' 104.7(7)
C46' O2' Li1 129.2(9)
C16' O2' Li1 105.3(8)
O2' C16' C26' 105.0(7)
O2' C16' Li1 45.1(5)
C26' C16' Li1 144.0(8)
O2' C16' H16C 110.8
C26' C16' H16C 110.8
Li1 C16' H16C 73.6
O2' C16' H16D 110.8
C26' C16' H16D 110.8
Li1 C16' H16D 100.6
H16C C16' H16D 108.8
C36' C26' C16' 105.1(7)
C36' C26' H26C 110.7
C16' C26' H26C 110.7
C36' C26' H26D 110.7
C16' C26' H26D 110.7
H26C C26' H26D 108.8
C26' C36' C46' 106.1(7)
C26' C36' H36C 110.5
C46' C36' H36C 110.5
C26' C36' H36D 110.5
C46' C36' H36D 110.5
H36C C36' H36D 108.7
O2' C46' C36' 106.4(7)
O2' C46' H46C 110.5
C36' C46' H46C 110.5
O2' C46' H46D 110.5
C36' C46' H46D 110.5
H46C C46' H46D 108.6
C17 O3 C47 102.8(8)
C17 O3 Li2 129.2(6)
C47 O3 Li2 117.8(5)
C27 C17 O3 109.8(7)
C27 C17 H17A 109.7
O3 C17 H17A 109.7
C27 C17 H17B 109.7
O3 C17 H17B 109.7
H17A C17 H17B 108.2
C17 C27 C37 109.0(5)
C17 C27 H27A 109.9
C37 C27 H27A 109.9
C17 C27 H27B 109.9
C37 C27 H27B 109.9
H27A C27 H27B 108.3
C47 C37 C27 107.8(5)
C47 C37 H37A 110.1
C27 C37 H37A 110.1
C47 C37 H37B 110.1
C27 C37 H37B 110.1
H37A C37 H37B 108.5
C37 C47 O3 109.6(7)
C37 C47 H47A 109.8
O3 C47 H47A 109.8
C37 C47 H47B 109.8
O3 C47 H47B 109.8
H47A C47 H47B 108.2
C17' O3' C47' 101.5(9)
C17' O3' Li2 140.9(10)
C47' O3' Li2 107.9(9)
C27' C17' O3' 109.1(7)
C27' C17' H17C 109.9
O3' C17' H17C 109.9
C27' C17' H17D 109.9
O3' C17' H17D 109.9
H17C C17' H17D 108.3
C17' C27' C37' 107.7(6)
C17' C27' H27C 110.2
C37' C27' H27C 110.2
C17' C27' H27D 110.2
C37' C27' H27D 110.2
H27C C27' H27D 108.5
C47' C37' C27' 106.1(7)
C47' C37' H37C 110.5
C27' C37' H37C 110.5
C47' C37' H37D 110.5
C27' C37' H37D 110.5
H37C C37' H37D 108.7
C37' C47' O3' 106.9(8)
C37' C47' H47C 110.4
O3' C47' H47C 110.4
C37' C47' H47D 110.4
O3' C47' H47D 110.4
H47C C47' H47D 108.6
C18 O4 C48 102.3(7)
C18 O4 Li2 122.3(5)
C48 O4 Li2 131.4(6)
C28 C18 O4 109.8(7)
C28 C18 H18A 109.7
O4 C18 H18A 109.7
C28 C18 H18B 109.7
O4 C18 H18B 109.7
H18A C18 H18B 108.2
C18 C28 C38 107.0(5)
C18 C28 H28A 110.3
C38 C28 H28A 110.3
C18 C28 H28B 110.3
C38 C28 H28B 110.3
H28A C28 H28B 108.6
C48 C38 C28 105.9(6)
C48 C38 H38A 110.6
C28 C38 H38A 110.6
C48 C38 H38B 110.6
C28 C38 H38B 110.6
H38A C38 H38B 108.7
C38 C48 O4 108.3(7)
C38 C48 H48A 110.0
O4 C48 H48A 110.0
C38 C48 H48B 110.0
O4 C48 H48B 110.0
H48A C48 H48B 108.4
C48' O4' C18' 100.6(8)
C48' O4' Li2 140.3(8)
C18' O4' Li2 114.9(7)
C28' C18' O4' 108.5(7)
C28' C18' H18C 110.0
O4' C18' H18C 110.0
C28' C18' H18D 110.0
O4' C18' H18D 110.0
H18C C18' H18D 108.4
C18' C28' C38' 106.5(5)
C18' C28' H28C 110.4
C38' C28' H28C 110.4
C18' C28' H28D 110.4
C38' C28' H28D 110.4
H28C C28' H28D 108.6
C48' C38' C28' 105.4(6)
C48' C38' H38C 110.7
C28' C38' H38C 110.7
C48' C38' H38D 110.7
C28' C38' H38D 110.7
H38C C38' H38D 108.8
C38' C48' O4' 107.0(8)
C38' C48' H48C 110.3
O4' C48' H48C 110.3
C38' C48' H48D 110.3
O4' C48' H48D 110.3
H48C C48' H48D 108.6

loop_
_geom_bond_atom_site_label_1
_geom_bond_atom_site_label_2
_geom_bond_distance
Li1 O1 1.941(8)
Li1 N21 1.943(6)
Li1 O1' 1.953(8)
Li1 N11 1.956(6)
Li1 O2' 2.030(9)
Li1 O2 2.066(8)
Li1 C16' 2.762(14)
Li2 N31 1.944(7)
Li2 O4 1.947(9)
Li2 N41 1.949(7)
Li2 O4' 1.953(10)
Li2 O3' 1.971(11)
Li2 O3 2.031(8)
N11 C21 1.311(4)
N11 C82 1.469(4)
N21 C41 1.321(5)
N21 C73 1.475(4)
N31 C24 1.321(5)
N31 C83 1.470(4)
N41 C44 1.315(4)
N41 C72 1.462(4)
C11 C21 1.525(5)
C11 H11A 0.9800
C11 H11B 0.9800
C11 H11C 0.9800
C21 C31 1.419(4)
C31 C41 1.410(5)
C31 H31A 0.9500
C41 C51 1.518(5)
C51 H51A 0.9800
C51 H51B 0.9800
C51 H51C 0.9800
C12 C22 1.391(4)
C12 C62 1.393(4)
C12 H12A 0.9500
C22 C32 1.376(4)
C22 C82 1.503(4)
C32 C42 1.373(5)
C32 H32A 0.9500
C42 C52 1.374(5)
C42 H42A 0.9500
C52 C62 1.390(4)
C52 H52A 0.9500
C62 C72 1.515(5)
C72 H72A 0.9900
C72 H72B 0.9900
C82 H82A 0.9900
C82 H82B 0.9900
C13 C63 1.381(5)
C13 C23 1.382(4)
C13 H13A 0.9500
C23 C33 1.391(4)
C23 C73 1.500(5)
C33 C43 1.366(6)
C33 H33A 0.9500
C43 C53 1.390(5)
C43 H43A 0.9500
C53 C63 1.397(4)
C53 H53A 0.9500
C63 C83 1.525(5)
C73 H73A 0.9900
C73 H73B 0.9900
C83 H83A 0.9900
C83 H83B 0.9900
C14 C24 1.520(5)
C14 H14A 0.9800
C14 H14B 0.9800
C14 H14C 0.9800
C24 C34 1.412(4)
C34 C44 1.413(4)
C34 H34A 0.9500
C44 C54 1.517(5)
C54 H54A 0.9800
C54 H54B 0.9800
C54 H54C 0.9800
O1 C45 1.426(5)
O1 C15 1.431(5)
C15 C25 1.423(6)
C15 H15A 0.9900
C15 H15B 0.9900
C25 C35 1.539(9)
C25 H25A 0.9900
C25 H25B 0.9900
C35 C45 1.419(6)
C35 H35A 0.9900
C35 H35B 0.9900
C45 H45A 0.9900
C45 H45B 0.9900
O1' C45' 1.437(5)
O1' C15' 1.441(5)
C15' C25' 1.425(6)
C15' H15C 0.9900
C15' H15D 0.9900
C25' C35' 1.544(9)
C25' H25C 0.9900
C25' H25D 0.9900
C35' C45' 1.424(6)
C35' H35C 0.9900
C35' H35D 0.9900
C45' H45C 0.9900
C45' H45D 0.9900
O2 C46 1.407(8)
O2 C16 1.415(8)
C16 C26 1.436(10)
C16 H16A 0.9900
C16 H16B 0.9900
C26 C36 1.298(15)
C26 H26A 0.9900
C26 H26B 0.9900
C36 C46 1.431(10)
C36 H36A 0.9900
C36 H36B 0.9900
C46 H46A 0.9900
C46 H46B 0.9900
O2' C46' 1.407(8)
O2' C16' 1.414(8)
C16' C26' 1.433(10)
C16' H16C 0.9900
C16' H16D 0.9900
C26' C36' 1.297(15)
C26' H26C 0.9900
C26' H26D 0.9900
C36' C46' 1.431(10)
C36' H36C 0.9900
C36' H36D 0.9900
C46' H46C 0.9900
C46' H46D 0.9900
O3 C17 1.456(8)
O3 C47 1.473(8)
C17 C27 1.332(10)
C17 H17A 0.9900
C17 H17B 0.9900
C27 C37 1.443(12)
C27 H27A 0.9900
C27 H27B 0.9900
C37 C47 1.335(10)
C37 H37A 0.9900
C37 H37B 0.9900
C47 H47A 0.9900
C47 H47B 0.9900
O3' C17' 1.466(9)
O3' C47' 1.473(9)
C17' C27' 1.340(11)
C17' H17C 0.9900
C17' H17D 0.9900
C27' C37' 1.448(12)
C27' H27C 0.9900
C27' H27D 0.9900
C37' C47' 1.343(11)
C37' H37C 0.9900
C37' H37D 0.9900
C47' H47C 0.9900
C47' H47D 0.9900
O4 C18 1.433(8)
O4 C48 1.434(8)
C18 C28 1.405(9)
C18 H18A 0.9900
C18 H18B 0.9900
C28 C38 1.418(13)
C28 H28A 0.9900
C28 H28B 0.9900
C38 C48 1.409(9)
C38 H38A 0.9900
C38 H38B 0.9900
C48 H48A 0.9900
C48 H48B 0.9900
O4' C48' 1.433(8)
O4' C18' 1.441(8)
C18' C28' 1.410(9)
C18' H18C 0.9900
C18' H18D 0.9900
C28' C38' 1.422(13)
C28' H28C 0.9900
C28' H28D 0.9900
C38' C48' 1.411(9)
C38' H38C 0.9900
C38' H38D 0.9900
C48' H48C 0.9900
C48' H48D 0.9900

loop_
_geom_torsion_atom_site_label_1
_geom_torsion_atom_site_label_2
_geom_torsion_atom_site_label_3
_geom_torsion_atom_site_label_4
_geom_torsion
O1 Li1 N11 C21 -145.2(4)
N21 Li1 N11 C21 -16.2(4)
O1' Li1 N11 C21 -159.1(4)
O2' Li1 N11 C21 88.5(4)
O2 Li1 N11 C21 99.7(3)
C16' Li1 N11 C21 67.0(4)
O1 Li1 N11 C82 46.9(5)
N21 Li1 N11 C82 175.9(2)
O1' Li1 N11 C82 33.0(6)
O2' Li1 N11 C82 -79.4(4)
O2 Li1 N11 C82 -68.1(4)
C16' Li1 N11 C82 -100.8(4)
O1 Li1 N21 C41 147.6(4)
O1' Li1 N21 C41 156.7(4)
N11 Li1 N21 C41 15.0(4)
O2' Li1 N21 C41 -102.3(4)
O2 Li1 N21 C41 -87.2(4)
C16' Li1 N21 C41 -77.7(4)
O1 Li1 N21 C73 -42.2(5)
O1' Li1 N21 C73 -33.1(5)
N11 Li1 N21 C73 -174.7(2)
O2' Li1 N21 C73 67.9(4)
O2 Li1 N21 C73 83.1(4)
C16' Li1 N21 C73 92.5(4)
O4 Li2 N31 C24 147.9(4)
N41 Li2 N31 C24 13.0(4)
O4' Li2 N31 C24 140.0(5)
O3' Li2 N31 C24 -105.8(5)
O3 Li2 N31 C24 -97.6(4)
O4 Li2 N31 C83 -41.3(5)
N41 Li2 N31 C83 -176.2(3)
O4' Li2 N31 C83 -49.2(6)
O3' Li2 N31 C83 65.0(5)
O3 Li2 N31 C83 73.2(4)
N31 Li2 N41 C44 -12.0(4)
O4 Li2 N41 C44 -144.2(4)
O4' Li2 N41 C44 -147.6(4)
O3' Li2 N41 C44 97.0(5)
O3 Li2 N41 C44 104.9(4)
N31 Li2 N41 C72 175.4(3)
O4 Li2 N41 C72 43.1(5)
O4' Li2 N41 C72 39.8(6)
O3' Li2 N41 C72 -75.6(6)
O3 Li2 N41 C72 -67.7(4)
C82 N11 C21 C31 178.6(3)
Li1 N11 C21 C31 10.4(5)
C82 N11 C21 C11 1.3(5)
Li1 N11 C21 C11 -166.9(4)
N11 C21 C31 C41 1.7(7)
C11 C21 C31 C41 179.2(4)
C73 N21 C41 C31 -178.3(3)
Li1 N21 C41 C31 -7.8(5)
C73 N21 C41 C51 -0.5(5)
Li1 N21 C41 C51 169.9(3)
C21 C31 C41 N21 -3.3(7)
C21 C31 C41 C51 178.8(4)
C62 C12 C22 C32 -0.4(5)
C62 C12 C22 C82 176.3(3)
C12 C22 C32 C42 0.7(5)
C82 C22 C32 C42 -176.0(4)
C22 C32 C42 C52 -1.4(6)
C32 C42 C52 C62 1.7(6)
C42 C52 C62 C12 -1.3(5)
C42 C52 C62 C72 -178.6(4)
C22 C12 C62 C52 0.7(5)
C22 C12 C62 C72 177.8(3)
C44 N41 C72 C62 81.6(4)
Li2 N41 C72 C62 -105.6(4)
C52 C62 C72 N41 -166.3(3)
C12 C62 C72 N41 16.5(5)
C21 N11 C82 C22 81.2(4)
Li1 N11 C82 C22 -110.6(3)
C32 C22 C82 N11 -150.1(3)
C12 C22 C82 N11 33.3(5)
C63 C13 C23 C33 -0.3(5)
C63 C13 C23 C73 -176.9(3)
C13 C23 C33 C43 -0.9(6)
C73 C23 C33 C43 175.8(4)
C23 C33 C43 C53 1.4(7)
C33 C43 C53 C63 -0.7(6)
C23 C13 C63 C53 1.0(5)
C23 C13 C63 C83 -176.5(3)
C43 C53 C63 C13 -0.5(6)
C43 C53 C63 C83 177.2(4)
C41 N21 C73 C23 -83.1(4)
Li1 N21 C73 C23 106.4(4)
C13 C23 C73 N21 -26.6(5)
C33 C23 C73 N21 156.8(3)
C24 N31 C83 C63 -77.8(4)
Li2 N31 C83 C63 111.1(4)
C13 C63 C83 N31 -24.6(5)
C53 C63 C83 N31 157.9(3)
C83 N31 C24 C34 -179.2(3)
Li2 N31 C24 C34 -8.4(5)
C83 N31 C24 C14 0.6(5)
Li2 N31 C24 C14 171.4(3)
N31 C24 C34 C44 -1.6(6)
C14 C24 C34 C44 178.7(4)
C72 N41 C44 C34 178.9(3)
Li2 N41 C44 C34 6.3(5)
C72 N41 C44 C54 -0.6(4)
Li2 N41 C44 C54 -173.2(3)
C24 C34 C44 N41 2.7(6)
C24 C34 C44 C54 -177.7(3)
N21 Li1 O1 C45 23.9(9)
O1' Li1 O1 C45 -116.7(19)
N11 Li1 O1 C45 144.8(7)
O2' Li1 O1 C45 -83.8(8)
O2 Li1 O1 C45 -105.0(8)
C16' Li1 O1 C45 -81.8(10)
N21 Li1 O1 C15 -164.2(8)
O1' Li1 O1 C15 55.2(14)
N11 Li1 O1 C15 -43.3(10)
O2' Li1 O1 C15 88.1(9)
O2 Li1 O1 C15 66.9(9)
C16' Li1 O1 C15 90.1(10)
C45 O1 C15 C25 13.9(10)
Li1 O1 C15 C25 -159.8(7)
O1 C15 C25 C35 -11.9(10)
C15 C25 C35 C45 5.4(11)
C25 C35 C45 O1 3.0(11)
C15 O1 C45 C35 -10.3(11)
Li1 O1 C45 C35 162.4(7)
O1 Li1 O1' C45' 69.4(15)
N21 Li1 O1' C45' 25.4(9)
N11 Li1 O1' C45' 158.4(7)
O2' Li1 O1' C45' -78.6(7)
O2 Li1 O1' C45' -99.3(7)
C16' Li1 O1' C45' -80.6(8)
O1 Li1 O1' C15' -72.1(17)
N21 Li1 O1' C15' -116.2(10)
N11 Li1 O1' C15' 16.9(12)
O2' Li1 O1' C15' 139.9(10)
O2 Li1 O1' C15' 119.2(10)
C16' Li1 O1' C15' 137.9(10)
C45' O1' C15' C25' 28.0(10)
Li1 O1' C15' C25' 174.7(8)
O1' C15' C25' C35' -13.7(11)
C15' C25' C35' C45' -5.8(12)
C25' C35' C45' O1' 23.2(12)
C15' O1' C45' C35' -31.7(10)
Li1 O1' C45' C35' 179.6(7)
O1 Li1 O2 C46 40.9(7)
N21 Li1 O2 C46 -89.3(7)
O1' Li1 O2 C46 43.3(7)
N11 Li1 O2 C46 167.6(6)
O2' Li1 O2 C46 -42.5(9)
C16' Li1 O2 C46 -106.8(9)
O1 Li1 O2 C16 169.5(6)
N21 Li1 O2 C16 39.3(7)
O1' Li1 O2 C16 171.9(6)
N11 Li1 O2 C16 -63.8(6)
O2' Li1 O2 C16 86.1(9)
C16' Li1 O2 C16 21.8(8)
C46 O2 C16 C26 32.8(12)
Li1 O2 C16 C26 -104.2(10)
O2 C16 C26 C36 -37.2(16)
C16 C26 C36 C46 25.7(19)
C16 O2 C46 C36 -18.5(13)
Li1 O2 C46 C36 115.4(10)
C26 C36 C46 O2 -4.6(17)
O1 Li1 O2' C46' -58.9(11)
N21 Li1 O2' C46' -179.1(10)
O1' Li1 O2' C46' -52.5(11)
N11 Li1 O2' C46' 76.5(11)
O2 Li1 O2' C46' 43.3(11)
C16' Li1 O2' C46' 124.1(14)
O1 Li1 O2' C16' 177.0(8)
N21 Li1 O2' C16' 56.8(8)
O1' Li1 O2' C16' -176.6(8)
N11 Li1 O2' C16' -47.6(9)
O2 Li1 O2' C16' -80.8(10)
C46' O2' C16' C26' 17.7(18)
Li1 O2' C16' C26' 156.2(13)
C46' O2' C16' Li1 -138.4(12)
O1 Li1 C16' O2' -3.9(10)
N21 Li1 C16' O2' -123.7(8)
O1' Li1 C16' O2' 4.0(10)
N11 Li1 C16' O2' 137.9(8)
O2 Li1 C16' O2' 40.3(6)
O1 Li1 C16' C26' -46(3)
N21 Li1 C16' C26' -165(2)
O1' Li1 C16' C26' -38(3)
N11 Li1 C16' C26' 96(2)
O2' Li1 C16' C26' -42(2)
O2 Li1 C16' C26' -1(2)
O2' C16' C26' C36' -34(2)
Li1 C16' C26' C36' -5(3)
C16' C26' C36' C46' 36(2)
C16' O2' C46' C36' 2.7(17)
Li1 O2' C46' C36' -121.7(11)
C26' C36' C46' O2' -25(2)
N31 Li2 O3 C17 115.5(8)
O4 Li2 O3 C17 -118.2(8)
N41 Li2 O3 C17 9.5(9)
O4' Li2 O3 C17 -108.0(9)
O3' Li2 O3 C17 155(2)
N31 Li2 O3 C47 -23.5(8)
O4 Li2 O3 C47 102.8(7)
N41 Li2 O3 C47 -129.5(7)
O4' Li2 O3 C47 113.0(7)
O3' Li2 O3 C47 16.0(18)
C47 O3 C17 C27 -5.8(14)
Li2 O3 C17 C27 -149.3(8)
O3 C17 C27 C37 0.0(15)
C17 C27 C37 C47 6.6(16)
C27 C37 C47 O3 -10.4(16)
C17 O3 C47 C37 10.1(14)
Li2 O3 C47 C37 158.6(10)
N31 Li2 O3' C17' -157.9(17)
O4 Li2 O3' C17' -36.0(19)
N41 Li2 O3' C17' 96.3(18)
O4' Li2 O3' C17' -26.3(19)
O3 Li2 O3' C17' 59(2)
N31 Li2 O3' C47' 65.0(11)
O4 Li2 O3' C47' -173.0(10)
N41 Li2 O3' C47' -40.8(11)
O4' Li2 O3' C47' -163.3(10)
O3 Li2 O3' C47' -78(2)
C47' O3' C17' C27' -14(2)
Li2 O3' C17' C27' -152.7(15)
O3' C17' C27' C37' -3(3)
C17' C27' C37' C47' 21(3)
C27' C37' C47' O3' -30(2)
C17' O3' C47' C37' 27.1(18)
Li2 O3' C47' C37' -178.9(14)
N31 Li2 O4 C18 -68.5(8)
N41 Li2 O4 C18 54.7(8)
O4' Li2 O4 C18 72(2)
O3' Li2 O4 C18 -178.1(7)
O3 Li2 O4 C18 169.1(6)
N31 Li2 O4 C48 138.1(9)
N41 Li2 O4 C48 -98.6(10)
O4' Li2 O4 C48 -81(3)
O3' Li2 O4 C48 28.6(11)
O3 Li2 O4 C48 15.8(10)
C48 O4 C18 C28 -17.7(11)
Li2 O4 C18 C28 -177.6(7)
O4 C18 C28 C38 3.4(13)
C18 C28 C38 C48 12.9(15)
C28 C38 C48 O4 -24.7(14)
C18 O4 C48 C38 25.9(12)
Li2 O4 C48 C38 -176.9(7)
N31 Li2 O4' C48' -135.7(16)
O4 Li2 O4' C48' -179(100)
N41 Li2 O4' C48' -15.2(18)
O3' Li2 O4' C48' 108.9(17)
O3 Li2 O4' C48' 96.1(17)
N31 Li2 O4' C18' 15.4(12)
O4 Li2 O4' C18' -28(2)
N41 Li2 O4' C18' 136.0(9)
O3' Li2 O4' C18' -99.9(10)
O3 Li2 O4' C18' -112.7(10)
C48' O4' C18' C28' -28.3(18)
Li2 O4' C18' C28' 170.0(13)
O4' C18' C28' C38' 12(2)
C18' C28' C38' C48' 11(2)
C28' C38' C48' O4' -29(2)
C18' O4' C48' C38' 35.0(16)
Li2 O4' C48' C38' -171.4(12)
